data_1503146
loop_
_publ_author_name
'Zeika, Olaf'
'Li, Yongjun'
'Jockusch, Steffen'
'Parkin, Gerard'
'Sattler, Aaron'
'Sattler, Wesley'
'Turro, Nicholas J.'

_publ_section_title
;
 Synthesis of polynitroxides based on nucleophilic aromatic substitution.
;
_journal_issue 16
_journal_name_full 'Organic letters'
_journal_page_first 3696
_journal_page_last 3699
_journal_paper_doi 10.1021/ol101529u
_journal_volume 12
_journal_year 2010
_chemical_formula_sum 'C34 H51 F2 N4 O6'
_chemical_formula_weight 649.79
_chemical_name_systematic
; 
 ? 
;
_space_group_IT_number 2
_symmetry_cell_setting triclinic
_symmetry_space_group_name_Hall '-P 1'
_symmetry_space_group_name_H-M 'P -1'
_atom_sites_solution_hydrogens geom
_atom_sites_solution_primary direct
_atom_sites_solution_secondary difmap
_audit_creation_method SHELXL-97
_cell_angle_alpha 73.015(2)
_cell_angle_beta 77.927(2)
_cell_angle_gamma 74.042(2)
_cell_formula_units_Z 2
_cell_length_a 11.5950(19)
_cell_length_b 12.1153(19)
_cell_length_c 13.243(2)
_cell_measurement_reflns_used 9985
_cell_measurement_temperature 125(2)
_cell_measurement_theta_max 30.61
_cell_measurement_theta_min 2.34
_cell_volume 1693.8(5)
_computing_cell_refinement 'Bruker SAINT'
_computing_data_collection 'Bruker APEX2'
_computing_data_reduction 'Bruker SAINT'
_computing_molecular_graphics 'Bruker SHELXTL'
_computing_publication_material 'Bruker SHELXTL'
_computing_structure_refinement 'SHELXL-97 (Sheldrick, 2008)'
_computing_structure_solution 'SHELXS-97 (Sheldrick, 2008)'
_diffrn_ambient_temperature 125(2)
_diffrn_measured_fraction_theta_full 0.992
_diffrn_measured_fraction_theta_max 0.992
_diffrn_measurement_device_type 'Bruker APEX-II CCD'
_diffrn_measurement_method '\f and \w scans'
_diffrn_radiation_monochromator graphite
_diffrn_radiation_source 'fine-focus sealed tube'
_diffrn_radiation_type MoK\a
_diffrn_radiation_wavelength 0.71073
_diffrn_reflns_av_R_equivalents 0.0403
_diffrn_reflns_av_sigmaI/netI 0.0514
_diffrn_reflns_limit_h_max 16
_diffrn_reflns_limit_h_min -16
_diffrn_reflns_limit_k_max 17
_diffrn_reflns_limit_k_min -17
_diffrn_reflns_limit_l_max 18
_diffrn_reflns_limit_l_min -18
_diffrn_reflns_number 27713
_diffrn_reflns_theta_full 30.64
_diffrn_reflns_theta_max 30.64
_diffrn_reflns_theta_min 1.62
_exptl_absorpt_coefficient_mu 0.094
_exptl_absorpt_correction_T_max 0.9934
_exptl_absorpt_correction_T_min 0.9814
_exptl_absorpt_correction_type empirical
_exptl_absorpt_process_details SADABS
_exptl_crystal_colour YELLOW
_exptl_crystal_density_diffrn 1.274
_exptl_crystal_density_method 'not measured'
_exptl_crystal_description BLOCK
_exptl_crystal_F_000 698
_exptl_crystal_size_max 0.20
_exptl_crystal_size_mid 0.13
_exptl_crystal_size_min 0.07
_refine_diff_density_max 0.393
_refine_diff_density_min -0.268
_refine_diff_density_rms 0.051
_refine_ls_extinction_method none
_refine_ls_goodness_of_fit_ref 1.017
_refine_ls_hydrogen_treatment constr
_refine_ls_matrix_type full
_refine_ls_number_parameters 427
_refine_ls_number_reflns 10374
_refine_ls_number_restraints 0
_refine_ls_restrained_S_all 1.017
_refine_ls_R_factor_all 0.0715
_refine_ls_R_factor_gt 0.0447
_refine_ls_shift/su_max 0.001
_refine_ls_shift/su_mean 0.000
_refine_ls_structure_factor_coef Fsqd
_refine_ls_weighting_details 'calc w=1/[\s^2^(Fo^2^)+(0.0543P)^2^+0.1967P] where P=(Fo^2^+2Fc^2^)/3'
_refine_ls_weighting_scheme calc
_refine_ls_wR_factor_gt 0.1044
_refine_ls_wR_factor_ref 0.1174
_reflns_number_gt 7355
_reflns_number_total 10374
_reflns_threshold_expression >2sigma(I)
_cod_data_source_file ol101529u_si_002.cif
_cod_data_source_block ogws10
_cod_depositor_comments
;
The following automatic conversions were performed:

'_symmetry_cell_setting' value 'Triclinic' changed to 'triclinic'
according to /home/saulius/struct/CIF-dictionaries/cif_core.dic
dictionary named 'cif_core.dic' version 2.4.2 from
2011-04-26.

'_exptl_absorpt_correction_type' value 'EMPIRICAL'
changed to 'empirical' according to
/home/saulius/struct/CIF-dictionaries/cif_core.dic dictionary named
'cif_core.dic' version 2.4.2 from
2011-04-26.

'_refine_ls_hydrogen_treatment' value 'CONSTR' changed
to 'constr' according to
/home/saulius/struct/CIF-dictionaries/cif_core.dic dictionary named
'cif_core.dic' version 2.4.2 from 2011-04-26.

Automatic conversion script
Id: cif_fix_values 1715 2011-07-08 13:25:40Z adriana 
;
_cod_original_sg_symbol_H-M P-1
_cod_database_code 1503146

loop_
_symmetry_equiv_pos_as_xyz
'x, y, z'
'-x, -y, -z'

loop_
_atom_site_label
_atom_site_type_symbol
_atom_site_fract_x
_atom_site_fract_y
_atom_site_fract_z
_atom_site_U_iso_or_equiv
_atom_site_adp_type
_atom_site_occupancy
_atom_site_symmetry_multiplicity
_atom_site_calc_flag
_atom_site_refinement_flags
F1 F 0.75883(7) 0.98495(7) 0.12526(6) 0.02263(17) Uani 1 1 d .
F2 F 0.74881(7) 0.83772(6) 0.49640(6) 0.02227(17) Uani 1 1 d .
O21 O 0.61734(8) 1.20669(8) 0.15199(7) 0.01778(18) Uani 1 1 d .
O22 O 0.93162(9) 1.45320(8) -0.13599(7) 0.0252(2) Uani 1 1 d .
O31 O 0.83002(8) 0.80718(7) 0.29515(7) 0.01798(18) Uani 1 1 d .
O32 O 0.74831(10) 0.37241(8) 0.32957(9) 0.0324(2) Uani 1 1 d .
O41 O 0.59199(8) 1.05672(8) 0.52678(7) 0.01686(18) Uani 1 1 d .
O42 O 0.83173(9) 1.03247(9) 0.85165(7) 0.0267(2) Uani 1 1 d .
N1 N 0.46227(11) 1.32070(11) 0.37303(10) 0.0304(3) Uani 1 1 d .
N21 N 0.85883(10) 1.39569(9) -0.06632(8) 0.0176(2) Uani 1 1 d .
N32 N 0.76594(10) 0.47506(9) 0.32206(9) 0.0199(2) Uani 1 1 d .
N41 N 0.77598(9) 1.04381(9) 0.77353(8) 0.0173(2) Uani 1 1 d .
C1 C 0.53087(11) 1.23737(11) 0.35604(10) 0.0169(2) Uani 1 1 d .
C11 C 0.65280(11) 1.11416(11) 0.23547(9) 0.0157(2) Uani 1 1 d .
C12 C 0.72259(11) 1.00398(11) 0.22388(9) 0.0158(2) Uani 1 1 d .
C13 C 0.75528(10) 0.91090(10) 0.31083(10) 0.0151(2) Uani 1 1 d .
C14 C 0.71497(11) 0.92916(10) 0.41262(9) 0.0152(2) Uani 1 1 d .
C15 C 0.64160(10) 1.03623(10) 0.42930(9) 0.0147(2) Uani 1 1 d .
C16 C 0.61102(10) 1.12841(10) 0.33955(9) 0.0147(2) Uani 1 1 d .
C21 C 0.73725(11) 1.41285(11) -0.09769(10) 0.0183(2) Uani 1 1 d .
C22 C 0.65225(11) 1.36047(11) -0.00075(10) 0.0179(2) Uani 1 1 d .
H22A H 0.6239 1.4157 0.0463 0.021 Uiso 1 1 calc R
H22B H 0.5804 1.3535 -0.0256 0.021 Uiso 1 1 calc R
C23 C 0.71172(11) 1.24000(11) 0.06301(9) 0.0157(2) Uani 1 1 d .
H23A H 0.7368 1.1814 0.0183 0.019 Uiso 1 1 calc R
C24 C 0.82034(11) 1.24937(11) 0.10414(9) 0.0167(2) Uani 1 1 d .
H24A H 0.8558 1.1712 0.1492 0.020 Uiso 1 1 calc R
H24B H 0.7935 1.3067 0.1491 0.020 Uiso 1 1 calc R
C25 C 0.91765(11) 1.28959(11) 0.01277(10) 0.0175(2) Uani 1 1 d .
C26 C 0.75289(13) 1.35463(13) -0.18974(10) 0.0261(3) Uani 1 1 d .
H26A H 0.8174 1.3804 -0.2451 0.039 Uiso 1 1 calc R
H26B H 0.6768 1.3781 -0.2198 0.039 Uiso 1 1 calc R
H26C H 0.7744 1.2682 -0.1630 0.039 Uiso 1 1 calc R
C27 C 0.68650(14) 1.54656(12) -0.13554(12) 0.0280(3) Uani 1 1 d .
H27A H 0.7384 1.5794 -0.1996 0.042 Uiso 1 1 calc R
H27B H 0.6844 1.5848 -0.0792 0.042 Uiso 1 1 calc R
H27C H 0.6043 1.5611 -0.1521 0.042 Uiso 1 1 calc R
C28 C 0.98457(12) 1.19012(12) -0.04241(11) 0.0251(3) Uani 1 1 d .
H28A H 0.9255 1.1596 -0.0634 0.038 Uiso 1 1 calc R
H28B H 1.0328 1.1259 0.0068 0.038 Uiso 1 1 calc R
H28C H 1.0381 1.2213 -0.1059 0.038 Uiso 1 1 calc R
C29 C 1.00800(13) 1.32845(13) 0.05660(12) 0.0279(3) Uani 1 1 d .
H29A H 1.0691 1.3556 -0.0019 0.042 Uiso 1 1 calc R
H29B H 1.0477 1.2613 0.1095 0.042 Uiso 1 1 calc R
H29C H 0.9650 1.3933 0.0903 0.042 Uiso 1 1 calc R
C31 C 0.84901(12) 0.47852(11) 0.39288(10) 0.0190(2) Uani 1 1 d .
C32 C 0.88526(11) 0.59810(11) 0.35584(10) 0.0184(2) Uani 1 1 d .
H32A H 0.9251 0.6067 0.4114 0.022 Uiso 1 1 calc R
H32B H 0.9449 0.5991 0.2902 0.022 Uiso 1 1 calc R
C33 C 0.77863(11) 0.70236(10) 0.33363(10) 0.0156(2) Uani 1 1 d .
H33A H 0.7192 0.7068 0.3998 0.019 Uiso 1 1 calc R
C34 C 0.71924(11) 0.69161(11) 0.24666(10) 0.0177(2) Uani 1 1 d .
H34A H 0.7791 0.6909 0.1813 0.021 Uiso 1 1 calc R
H34B H 0.6519 0.7619 0.2301 0.021 Uiso 1 1 calc R
C35 C 0.66997(11) 0.57920(11) 0.27797(10) 0.0190(2) Uani 1 1 d .
C36 C 0.96256(13) 0.37977(12) 0.38123(11) 0.0266(3) Uani 1 1 d .
H36A H 0.9980 0.3910 0.3060 0.040 Uiso 1 1 calc R
H36B H 0.9407 0.3027 0.4071 0.040 Uiso 1 1 calc R
H36C H 1.0217 0.3824 0.4232 0.040 Uiso 1 1 calc R
C37 C 0.78635(14) 0.45666(12) 0.50874(11) 0.0263(3) Uani 1 1 d .
H37A H 0.7523 0.3866 0.5260 0.039 Uiso 1 1 calc R
H37B H 0.7212 0.5259 0.5176 0.039 Uiso 1 1 calc R
H37C H 0.8455 0.4435 0.5566 0.039 Uiso 1 1 calc R
C38 C 0.64302(14) 0.55795(13) 0.17777(12) 0.0279(3) Uani 1 1 d .
H38A H 0.7187 0.5423 0.1294 0.042 Uiso 1 1 calc R
H38B H 0.5872 0.6284 0.1420 0.042 Uiso 1 1 calc R
H38C H 0.6059 0.4896 0.1978 0.042 Uiso 1 1 calc R
C39 C 0.55457(12) 0.58711(12) 0.35990(12) 0.0246(3) Uani 1 1 d .
H39A H 0.5680 0.6124 0.4195 0.037 Uiso 1 1 calc R
H39B H 0.5346 0.5092 0.3865 0.037 Uiso 1 1 calc R
H39C H 0.4874 0.6448 0.3260 0.037 Uiso 1 1 calc R
C41 C 0.85403(11) 1.03824(11) 0.66878(10) 0.0170(2) Uani 1 1 d .
C42 C 0.77463(11) 1.07584(11) 0.57959(10) 0.0170(2) Uani 1 1 d .
H42A H 0.7443 1.1630 0.5623 0.020 Uiso 1 1 calc R
H42B H 0.8244 1.0542 0.5148 0.020 Uiso 1 1 calc R
C43 C 0.66805(11) 1.01752(11) 0.61119(9) 0.0151(2) Uani 1 1 d .
H43A H 0.6967 0.9292 0.6296 0.018 Uiso 1 1 calc R
C44 C 0.58780(11) 1.05830(11) 0.70541(9) 0.0168(2) Uani 1 1 d .
H44A H 0.5144 1.0260 0.7226 0.020 Uiso 1 1 calc R
H44B H 0.5617 1.1459 0.6859 0.020 Uiso 1 1 calc R
C45 C 0.65230(11) 1.01873(11) 0.80420(9) 0.0170(2) Uani 1 1 d .
C46 C 0.93227(12) 0.91216(12) 0.67611(11) 0.0242(3) Uani 1 1 d .
H46A H 0.8800 0.8573 0.6868 0.036 Uiso 1 1 calc R
H46B H 0.9782 0.8885 0.7363 0.036 Uiso 1 1 calc R
H46C H 0.9886 0.9102 0.6099 0.036 Uiso 1 1 calc R
C47 C 0.93651(12) 1.12401(13) 0.64798(11) 0.0238(3) Uani 1 1 d .
H47A H 0.9862 1.0999 0.7056 0.036 Uiso 1 1 calc R
H47B H 0.8869 1.2044 0.6452 0.036 Uiso 1 1 calc R
H47C H 0.9893 1.1227 0.5799 0.036 Uiso 1 1 calc R
C48 C 0.66321(13) 0.88610(12) 0.85796(11) 0.0250(3) Uani 1 1 d .
H48A H 0.7096 0.8632 0.9177 0.037 Uiso 1 1 calc R
H48B H 0.7049 0.8397 0.8060 0.037 Uiso 1 1 calc R
H48C H 0.5821 0.8709 0.8844 0.037 Uiso 1 1 calc R
C49 C 0.58181(12) 1.09134(12) 0.88389(10) 0.0227(3) Uani 1 1 d .
H49A H 0.5821 1.1752 0.8523 0.034 Uiso 1 1 calc R
H49B H 0.6201 1.0635 0.9489 0.034 Uiso 1 1 calc R
H49C H 0.4981 1.0819 0.9015 0.034 Uiso 1 1 calc R

loop_
_atom_site_aniso_label
_atom_site_aniso_U_11
_atom_site_aniso_U_22
_atom_site_aniso_U_33
_atom_site_aniso_U_23
_atom_site_aniso_U_13
_atom_site_aniso_U_12
F1 0.0294(4) 0.0227(4) 0.0146(3) -0.0082(3) 0.0021(3) -0.0041(3)
F2 0.0302(4) 0.0165(4) 0.0182(4) -0.0025(3) -0.0062(3) -0.0022(3)
O21 0.0156(4) 0.0197(4) 0.0145(4) -0.0002(3) -0.0004(3) -0.0039(3)
O22 0.0300(5) 0.0257(5) 0.0193(5) 0.0007(4) 0.0003(4) -0.0152(4)
O31 0.0170(4) 0.0128(4) 0.0244(5) -0.0074(3) 0.0021(3) -0.0046(3)
O32 0.0402(6) 0.0162(5) 0.0452(6) -0.0123(4) -0.0052(5) -0.0090(4)
O41 0.0148(4) 0.0235(5) 0.0137(4) -0.0076(3) -0.0023(3) -0.0034(3)
O42 0.0252(5) 0.0407(6) 0.0184(5) -0.0073(4) -0.0080(4) -0.0108(4)
N1 0.0303(7) 0.0263(6) 0.0332(7) -0.0096(5) -0.0030(5) -0.0031(5)
N21 0.0214(5) 0.0170(5) 0.0145(5) -0.0014(4) -0.0022(4) -0.0073(4)
N32 0.0236(6) 0.0138(5) 0.0236(5) -0.0076(4) -0.0025(4) -0.0038(4)
N41 0.0170(5) 0.0221(5) 0.0142(5) -0.0048(4) -0.0028(4) -0.0058(4)
C1 0.0176(6) 0.0171(6) 0.0158(5) -0.0037(4) -0.0027(4) -0.0038(5)
C11 0.0139(5) 0.0176(6) 0.0158(5) -0.0028(4) -0.0009(4) -0.0064(4)
C12 0.0165(6) 0.0188(6) 0.0134(5) -0.0065(4) 0.0014(4) -0.0063(5)
C13 0.0133(5) 0.0144(5) 0.0187(6) -0.0056(4) -0.0002(4) -0.0051(4)
C14 0.0163(5) 0.0140(5) 0.0154(5) -0.0017(4) -0.0031(4) -0.0050(4)
C15 0.0138(5) 0.0176(6) 0.0148(5) -0.0059(4) -0.0007(4) -0.0061(4)
C16 0.0134(5) 0.0149(5) 0.0165(5) -0.0052(4) -0.0005(4) -0.0043(4)
C21 0.0206(6) 0.0199(6) 0.0137(5) -0.0027(5) -0.0043(5) -0.0039(5)
C22 0.0172(6) 0.0195(6) 0.0153(6) -0.0027(5) -0.0034(5) -0.0024(5)
C23 0.0155(5) 0.0181(6) 0.0130(5) -0.0033(4) -0.0005(4) -0.0048(4)
C24 0.0188(6) 0.0171(6) 0.0133(5) -0.0016(4) -0.0027(4) -0.0046(5)
C25 0.0174(6) 0.0174(6) 0.0168(6) -0.0014(5) -0.0032(5) -0.0052(5)
C26 0.0314(7) 0.0343(8) 0.0156(6) -0.0064(5) -0.0039(5) -0.0121(6)
C27 0.0317(8) 0.0193(7) 0.0257(7) 0.0029(5) -0.0068(6) -0.0010(6)
C28 0.0202(6) 0.0216(6) 0.0287(7) -0.0055(5) 0.0033(5) -0.0029(5)
C29 0.0266(7) 0.0327(8) 0.0258(7) 0.0025(6) -0.0091(6) -0.0156(6)
C31 0.0222(6) 0.0151(6) 0.0176(6) -0.0038(5) -0.0029(5) -0.0010(5)
C32 0.0190(6) 0.0176(6) 0.0184(6) -0.0044(5) -0.0051(5) -0.0023(5)
C33 0.0176(6) 0.0122(5) 0.0178(5) -0.0044(4) -0.0009(4) -0.0052(4)
C34 0.0190(6) 0.0159(6) 0.0176(6) -0.0033(5) -0.0038(5) -0.0032(5)
C35 0.0194(6) 0.0174(6) 0.0222(6) -0.0078(5) -0.0036(5) -0.0040(5)
C36 0.0291(7) 0.0185(6) 0.0256(7) -0.0040(5) -0.0042(6) 0.0038(5)
C37 0.0338(8) 0.0207(6) 0.0189(6) -0.0019(5) -0.0003(5) -0.0031(6)
C38 0.0298(7) 0.0308(8) 0.0298(7) -0.0141(6) -0.0081(6) -0.0079(6)
C39 0.0218(6) 0.0218(7) 0.0318(7) -0.0097(6) 0.0006(6) -0.0076(5)
C41 0.0144(5) 0.0215(6) 0.0151(5) -0.0039(5) -0.0010(4) -0.0053(5)
C42 0.0155(6) 0.0207(6) 0.0147(5) -0.0032(5) -0.0012(4) -0.0062(5)
C43 0.0148(5) 0.0180(6) 0.0133(5) -0.0041(4) -0.0030(4) -0.0043(4)
C44 0.0148(5) 0.0208(6) 0.0156(5) -0.0064(5) -0.0002(4) -0.0049(5)
C45 0.0161(6) 0.0205(6) 0.0146(5) -0.0047(5) 0.0007(4) -0.0064(5)
C46 0.0190(6) 0.0248(7) 0.0257(7) -0.0060(5) -0.0040(5) 0.0006(5)
C47 0.0192(6) 0.0322(7) 0.0227(6) -0.0049(5) -0.0030(5) -0.0125(5)
C48 0.0289(7) 0.0229(7) 0.0211(6) -0.0007(5) -0.0006(5) -0.0101(6)
C49 0.0219(6) 0.0302(7) 0.0167(6) -0.0090(5) 0.0003(5) -0.0058(5)

loop_
_atom_type_symbol
_atom_type_description
_atom_type_scat_dispersion_real
_atom_type_scat_dispersion_imag
_atom_type_scat_source
C C 0.0033 0.0016 'International Tables Vol C Tables 4.2.6.8 and 6.1.1.4'
H H 0.0000 0.0000 'International Tables Vol C Tables 4.2.6.8 and 6.1.1.4'
N N 0.0061 0.0033 'International Tables Vol C Tables 4.2.6.8 and 6.1.1.4'
O O 0.0106 0.0060 'International Tables Vol C Tables 4.2.6.8 and 6.1.1.4'
F F 0.0171 0.0103 'International Tables Vol C Tables 4.2.6.8 and 6.1.1.4'

loop_
_geom_angle_atom_site_label_1
_geom_angle_atom_site_label_2
_geom_angle_atom_site_label_3
_geom_angle
C11 O21 C23 117.50(9)
C13 O31 C33 116.41(9)
C15 O41 C43 118.86(9)
O22 N21 C21 115.27(10)
O22 N21 C25 115.75(10)
C21 N21 C25 124.69(10)
O32 N32 C31 116.13(10)
O32 N32 C35 115.83(11)
C31 N32 C35 123.76(10)
O42 N41 C45 115.49(10)
O42 N41 C41 115.96(10)
C45 N41 C41 124.89(9)
N1 C1 C16 176.05(14)
O21 C11 C12 123.69(11)
O21 C11 C16 118.34(11)
C12 C11 C16 117.86(11)
F1 C12 C13 118.23(10)
F1 C12 C11 119.56(11)
C13 C12 C11 122.21(11)
O31 C13 C12 119.99(10)
O31 C13 C14 121.59(11)
C12 C13 C14 118.34(11)
F2 C14 C15 120.48(10)
F2 C14 C13 117.50(10)
C15 C14 C13 122.02(11)
O41 C15 C14 124.79(11)
O41 C15 C16 117.12(10)
C14 C15 C16 118.00(11)
C15 C16 C11 121.51(11)
C15 C16 C1 118.38(11)
C11 C16 C1 120.05(11)
N21 C21 C27 107.39(10)
N21 C21 C26 108.89(10)
C27 C21 C26 109.53(11)
N21 C21 C22 109.73(10)
C27 C21 C22 109.41(11)
C26 C21 C22 111.79(11)
C23 C22 C21 113.13(10)
O21 C23 C22 104.72(9)
O21 C23 C24 110.84(9)
C22 C23 C24 109.77(10)
C23 C24 C25 111.89(10)
N21 C25 C29 107.09(10)
N21 C25 C28 109.95(10)
C29 C25 C28 109.83(11)
N21 C25 C24 109.11(10)
C29 C25 C24 109.47(10)
C28 C25 C24 111.29(10)
N32 C31 C36 107.00(10)
N32 C31 C32 109.61(10)
C36 C31 C32 108.91(11)
N32 C31 C37 109.43(11)
C36 C31 C37 110.21(11)
C32 C31 C37 111.57(11)
C33 C32 C31 112.94(10)
O31 C33 C34 109.23(10)
O31 C33 C32 105.49(10)
C34 C33 C32 109.34(10)
C33 C34 C35 112.62(10)
N32 C35 C38 107.00(10)
N32 C35 C34 109.01(10)
C38 C35 C34 109.01(11)
N32 C35 C39 109.76(10)
C38 C35 C39 109.33(11)
C34 C35 C39 112.57(10)
N41 C41 C47 107.09(10)
N41 C41 C46 109.44(10)
C47 C41 C46 109.14(11)
N41 C41 C42 110.00(10)
C47 C41 C42 110.00(10)
C46 C41 C42 111.09(10)
C43 C42 C41 111.96(10)
O41 C43 C44 105.29(9)
O41 C43 C42 111.17(9)
C44 C43 C42 108.71(10)
C43 C44 C45 112.28(10)
N41 C45 C49 107.27(10)
N41 C45 C44 109.65(9)
C49 C45 C44 109.07(10)
N41 C45 C48 109.37(10)
C49 C45 C48 109.37(10)
C44 C45 C48 111.99(11)

loop_
_geom_bond_atom_site_label_1
_geom_bond_atom_site_label_2
_geom_bond_distance
F1 C12 1.3524(13)
F2 C14 1.3555(13)
O21 C11 1.3641(14)
O21 C23 1.4747(14)
O22 N21 1.2927(13)
O31 C13 1.3607(14)
O31 C33 1.4623(14)
O32 N32 1.2874(14)
O41 C15 1.3628(14)
O41 C43 1.4578(14)
O42 N41 1.2865(13)
N1 C1 1.1484(17)
N21 C21 1.4956(16)
N21 C25 1.4983(16)
N32 C31 1.4940(17)
N32 C35 1.4968(17)
N41 C45 1.4959(16)
N41 C41 1.4980(16)
C1 C16 1.4363(17)
C11 C12 1.3907(17)
C11 C16 1.4065(16)
C12 C13 1.3893(17)
C13 C14 1.3923(17)
C14 C15 1.3918(17)
C15 C16 1.4031(17)
C21 C27 1.5318(18)
C21 C26 1.5350(18)
C21 C22 1.5365(17)
C22 C23 1.5129(17)
C23 C24 1.5158(17)
C24 C25 1.5367(17)
C25 C29 1.5301(18)
C25 C28 1.5335(18)
C31 C36 1.5314(18)
C31 C32 1.5329(18)
C31 C37 1.5345(18)
C32 C33 1.5122(17)
C33 C34 1.5121(17)
C34 C35 1.5336(17)
C35 C38 1.5305(18)
C35 C39 1.5361(18)
C41 C47 1.5294(18)
C41 C46 1.5342(18)
C41 C42 1.5363(17)
C42 C43 1.5142(17)
C43 C44 1.5128(16)
C44 C45 1.5319(17)
C45 C49 1.5304(17)
C45 C48 1.5370(18)
